data_2218834
loop_
_publ_author_name
'Gowda, B. Thimme'
'Foro, Sabine'
'Sowmya, B. P.'
'Fuess, Hartmut'

_publ_section_title
;
 2-Chloro-<i>N</i>-(3-chlorophenyl)benzamide
;
_journal_coeditor_code TK2274
_journal_issue 7
_journal_name_full 'Acta Crystallographica Section E'
_journal_page_first o1300
_journal_paper_doi 10.1107/S1600536808018102
_journal_volume 64
_journal_year 2008
_chemical_formula_iupac 'C13 H9 Cl2 N O'
_chemical_formula_moiety 'C13 H9 Cl2 N O'
_chemical_formula_sum 'C13 H9 Cl2 N O'
_chemical_formula_weight 266.11
_chemical_name_systematic
;
2-Chloro-<i>N</i>-(3-chlorophenyl)benzamide
;
_space_group_IT_number 29
_symmetry_cell_setting orthorhombic
_symmetry_space_group_name_Hall 'P 2c -2ac'
_symmetry_space_group_name_H-M 'P c a 21'
_atom_sites_solution_hydrogens geom
_atom_sites_solution_primary direct
_atom_sites_solution_secondary difmap
_audit_creation_method SHELXL-97
_cell_angle_alpha 90
_cell_angle_beta 90
_cell_angle_gamma 90
_cell_formula_units_Z 4
_cell_length_a 11.4300(10)
_cell_length_b 12.209(2)
_cell_length_c 8.8780(10)
_cell_measurement_reflns_used 1634
_cell_measurement_temperature 299(2)
_cell_measurement_theta_max 27.7
_cell_measurement_theta_min 2.4
_cell_volume 1238.9(3)
_computing_cell_refinement
;
CrysAlis RED (Oxford Diffraction, 2007)
;
_computing_data_collection
;
CrysAlis CCD (Oxford Diffraction, 2007)
;
_computing_data_reduction
;
CrysAlis RED (Oxford Diffraction, 2007)
;
_computing_molecular_graphics 'PLATON (Spek, 2003)'
_computing_publication_material 'SHELXL97 (Sheldrick, 2008)'
_computing_structure_refinement 'SHELXL97 (Sheldrick, 2008)'
_computing_structure_solution 'SHELXS97 (Sheldrick, 2008)'
_diffrn_ambient_temperature 299(2)
_diffrn_measured_fraction_theta_full 0.992
_diffrn_measured_fraction_theta_max 0.992
_diffrn_measurement_device_type
;
Oxford Diffraction Xcalibur diffractometer
with a Sapphire CCD detector
;
_diffrn_measurement_method
;
Rotation method data acquisition using \w and \f
;
_diffrn_radiation_monochromator graphite
_diffrn_radiation_source 'fine-focus sealed tube'
_diffrn_radiation_type MoK\a
_diffrn_radiation_wavelength 0.71073
_diffrn_reflns_av_R_equivalents 0.022
_diffrn_reflns_av_sigmaI/netI 0.028
_diffrn_reflns_limit_h_max 7
_diffrn_reflns_limit_h_min -14
_diffrn_reflns_limit_k_max 15
_diffrn_reflns_limit_k_min -9
_diffrn_reflns_limit_l_max 4
_diffrn_reflns_limit_l_min -11
_diffrn_reflns_number 4926
_diffrn_reflns_theta_full 26.4
_diffrn_reflns_theta_max 26.4
_diffrn_reflns_theta_min 2.4
_diffrn_standards_decay_% 0
_exptl_absorpt_coefficient_mu 0.505
_exptl_absorpt_correction_T_max 0.980
_exptl_absorpt_correction_T_min 0.794
_exptl_absorpt_correction_type multi-scan
_exptl_absorpt_process_details '(CrysAlis RED; Oxford Diffraction, 2007)'
_exptl_crystal_colour colourless
_exptl_crystal_density_diffrn 1.427
_exptl_crystal_density_method 'not measured'
_exptl_crystal_description plate
_exptl_crystal_F_000 544
_exptl_crystal_size_max 0.48
_exptl_crystal_size_mid 0.18
_exptl_crystal_size_min 0.04
_refine_diff_density_max 0.39
_refine_diff_density_min -0.42
_refine_ls_abs_structure_details 'Flack (1983), 387 Friedel pairs'
_refine_ls_abs_structure_Flack 0.02(13)
_refine_ls_extinction_method none
_refine_ls_goodness_of_fit_ref 1.15
_refine_ls_hydrogen_treatment constr
_refine_ls_matrix_type full
_refine_ls_number_parameters 154
_refine_ls_number_reflns 1746
_refine_ls_number_restraints 1
_refine_ls_restrained_S_all 1.15
_refine_ls_R_factor_all 0.064
_refine_ls_R_factor_gt 0.038
_refine_ls_shift/su_max 0.002
_refine_ls_shift/su_mean 0.000
_refine_ls_structure_factor_coef Fsqd
_refine_ls_weighting_details 'calc w=1/[\s^2^(Fo^2^)+(0.0797P)^2^+0.0826P] where P=(Fo^2^+2Fc^2^)/3'
_refine_ls_weighting_scheme calc
_refine_ls_wR_factor_gt 0.099
_refine_ls_wR_factor_ref 0.139
_reflns_number_gt 1248
_reflns_number_total 1746
_reflns_threshold_expression I>2\s(I)
_cod_data_source_file tk2274.cif
_cod_data_source_block I
_cod_database_code 2218834
_cod_database_fobs_code 2218834

loop_
_symmetry_equiv_pos_as_xyz
'x, y, z'
'-x, -y, z+1/2'
'-x+1/2, y, z+1/2'
'x+1/2, -y, z'

loop_
_atom_site_type_symbol
_atom_site_label
_atom_site_fract_x
_atom_site_fract_y
_atom_site_fract_z
_atom_site_U_iso_or_equiv
_atom_site_adp_type
_atom_site_calc_flag
_atom_site_refinement_flags
_atom_site_occupancy
Cl Cl1 0.75422(12) 0.62626(9) -0.0970(2) 0.0776(5) Uani d . 1
Cl Cl2 0.49999(15) 0.21361(13) 0.3455(3) 0.1038(7) Uani d . 1
O O1 0.6539(3) 0.2242(3) -0.0041(3) 0.0597(8) Uani d . 1
N N1 0.7788(3) 0.2603(3) 0.1873(4) 0.0499(9) Uani d . 1
H H1N 0.8049 0.2334 0.2702 0.060 Uiso calc R 1
C C1 0.8275(3) 0.3614(3) 0.1443(5) 0.0437(9) Uani d . 1
C C2 0.7719(3) 0.4339(3) 0.0469(5) 0.0433(9) Uani d . 1
H H2 0.7012 0.4159 0.0014 0.052 Uiso calc R 1
C C3 0.8252(4) 0.5339(3) 0.0200(5) 0.0481(10) Uani d . 1
C C4 0.9300(4) 0.5626(4) 0.0814(5) 0.0559(12) Uani d . 1
H H4 0.9638 0.6301 0.0602 0.067 Uiso calc R 1
C C5 0.9845(4) 0.4894(4) 0.1753(7) 0.0680(14) Uani d . 1
H H5 1.0566 0.5072 0.2173 0.082 Uiso calc R 1
C C6 0.9340(4) 0.3903(4) 0.2082(6) 0.0577(11) Uani d . 1
H H6 0.9713 0.3422 0.2738 0.069 Uiso calc R 1
C C7 0.6971(4) 0.2001(3) 0.1166(5) 0.0444(9) Uani d . 1
C C8 0.6619(3) 0.0962(3) 0.1951(5) 0.0458(9) Uani d . 1
C C9 0.5699(4) 0.0925(4) 0.2959(6) 0.0578(12) Uani d . 1
C C10 0.5336(4) -0.0053(4) 0.3608(7) 0.0766(16) Uani d . 1
H H10 0.4709 -0.0067 0.4275 0.092 Uiso calc R 1
C C11 0.5915(6) -0.0989(4) 0.3252(9) 0.0805(17) Uani d . 1
H H11 0.5689 -0.1646 0.3696 0.097 Uiso calc R 1
C C12 0.6820(6) -0.0983(4) 0.2255(9) 0.090(2) Uani d . 1
H H12 0.7198 -0.1633 0.2007 0.108 Uiso calc R 1
C C13 0.7178(5) -0.0001(4) 0.1608(8) 0.0771(15) Uani d . 1
H H13 0.7803 0.0003 0.0937 0.093 Uiso calc R 1

loop_
_atom_site_aniso_label
_atom_site_aniso_U_11
_atom_site_aniso_U_22
_atom_site_aniso_U_33
_atom_site_aniso_U_12
_atom_site_aniso_U_13
_atom_site_aniso_U_23
Cl1 0.0812(7) 0.0536(6) 0.0981(10) -0.0008(6) -0.0181(7) 0.0268(7)
Cl2 0.1036(10) 0.0798(9) 0.1282(16) 0.0244(8) 0.0548(10) 0.0169(10)
O1 0.0753(19) 0.0604(18) 0.0433(16) -0.0176(15) -0.0119(16) 0.0148(15)
N1 0.059(2) 0.0434(17) 0.047(2) -0.0080(15) -0.0111(17) 0.0101(17)
C1 0.043(2) 0.046(2) 0.042(2) -0.0078(16) 0.0003(19) 0.007(2)
C2 0.044(2) 0.044(2) 0.042(2) -0.0025(17) -0.0062(19) 0.0029(18)
C3 0.054(2) 0.040(2) 0.051(3) 0.0010(18) 0.004(2) 0.0030(19)
C4 0.053(3) 0.060(3) 0.055(3) -0.017(2) -0.001(2) 0.011(2)
C5 0.051(2) 0.078(3) 0.075(4) -0.023(2) -0.008(3) 0.018(3)
C6 0.050(2) 0.068(3) 0.056(3) -0.005(2) -0.011(2) 0.018(2)
C7 0.047(2) 0.046(2) 0.040(2) -0.0003(18) 0.0013(19) 0.0077(19)
C8 0.047(2) 0.045(2) 0.046(2) -0.0003(16) -0.007(2) 0.0032(18)
C9 0.050(2) 0.059(3) 0.064(3) -0.002(2) 0.001(2) 0.014(2)
C10 0.063(3) 0.078(3) 0.089(4) -0.022(3) 0.008(3) 0.029(4)
C11 0.093(4) 0.053(3) 0.096(4) -0.020(3) -0.016(4) 0.027(3)
C12 0.113(5) 0.042(3) 0.116(5) 0.013(3) 0.003(5) 0.011(3)
C13 0.085(3) 0.056(3) 0.090(4) 0.009(2) 0.013(4) 0.002(3)

loop_
_atom_type_symbol
_atom_type_description
_atom_type_scat_dispersion_real
_atom_type_scat_dispersion_imag
_atom_type_scat_source
C C 0.0033 0.0016 'International Tables Vol C Tables 4.2.6.8 and 6.1.1.4'
H H 0.0000 0.0000 'International Tables Vol C Tables 4.2.6.8 and 6.1.1.4'
Cl Cl 0.1484 0.1585 'International Tables Vol C Tables 4.2.6.8 and 6.1.1.4'
N N 0.0061 0.0033 'International Tables Vol C Tables 4.2.6.8 and 6.1.1.4'
O O 0.0106 0.0060 'International Tables Vol C Tables 4.2.6.8 and 6.1.1.4'

loop_
_geom_angle_atom_site_label_1
_geom_angle_atom_site_label_2
_geom_angle_atom_site_label_3
_geom_angle
C7 N1 C1 128.9(3)
C7 N1 H1N 115.5
C1 N1 H1N 115.5
C6 C1 C2 119.5(3)
C6 C1 N1 117.3(3)
C2 C1 N1 123.1(3)
C3 C2 C1 117.9(4)
C3 C2 H2 121.1
C1 C2 H2 121.1
C4 C3 C2 123.0(4)
C4 C3 Cl1 118.9(3)
C2 C3 Cl1 118.1(3)
C3 C4 C5 118.4(4)
C3 C4 H4 120.8
C5 C4 H4 120.8
C4 C5 C6 120.8(4)
C4 C5 H5 119.6
C6 C5 H5 119.6
C5 C6 C1 120.4(4)
C5 C6 H6 119.8
C1 C6 H6 119.8
O1 C7 N1 124.1(4)
O1 C7 C8 120.3(4)
N1 C7 C8 115.6(3)
C13 C8 C9 118.0(4)
C13 C8 C7 119.8(4)
C9 C8 C7 122.1(4)
C8 C9 C10 121.6(5)
C8 C9 Cl2 119.1(3)
C10 C9 Cl2 119.3(4)
C11 C10 C9 118.8(5)
C11 C10 H10 120.6
C9 C10 H10 120.6
C10 C11 C12 121.1(5)
C10 C11 H11 119.4
C12 C11 H11 119.4
C11 C12 C13 119.8(5)
C11 C12 H12 120.1
C13 C12 H12 120.1
C8 C13 C12 120.7(5)
C8 C13 H13 119.7
C12 C13 H13 119.7

loop_
_geom_bond_atom_site_label_1
_geom_bond_atom_site_label_2
_geom_bond_distance
Cl1 C3 1.735(4)
Cl2 C9 1.737(5)
O1 C7 1.217(5)
N1 C7 1.344(5)
N1 C1 1.406(5)
N1 H1N 0.8600
C1 C6 1.389(6)
C1 C2 1.391(6)
C2 C3 1.385(5)
C2 H2 0.9300
C3 C4 1.362(6)
C4 C5 1.372(7)
C4 H4 0.9300
C5 C6 1.372(6)
C5 H5 0.9300
C6 H6 0.9300
C7 C8 1.502(6)
C8 C13 1.372(6)
C8 C9 1.383(6)
C9 C10 1.389(7)
C10 C11 1.358(8)
C10 H10 0.9300
C11 C12 1.362(9)
C11 H11 0.9300
C12 C13 1.390(8)
C12 H12 0.9300
C13 H13 0.9300

loop_
_geom_hbond_atom_site_label_D
_geom_hbond_atom_site_label_H
_geom_hbond_atom_site_label_A
_geom_hbond_site_symmetry_A
_geom_hbond_distance_DH
_geom_hbond_distance_HA
_geom_hbond_distance_DA
_geom_hbond_angle_DHA
N1 H1N O1 3_655 0.86 2.06 2.880(5) 159

loop_
_geom_torsion_atom_site_label_1
_geom_torsion_atom_site_label_2
_geom_torsion_atom_site_label_3
_geom_torsion_atom_site_label_4
_geom_torsion
C7 N1 C1 C6 -160.3(4)
C7 N1 C1 C2 22.4(7)
C6 C1 C2 C3 -1.1(6)
N1 C1 C2 C3 176.2(4)
C1 C2 C3 C4 1.6(6)
C1 C2 C3 Cl1 -178.2(3)
C2 C3 C4 C5 -0.7(7)
Cl1 C3 C4 C5 179.2(4)
C3 C4 C5 C6 -0.8(8)
C4 C5 C6 C1 1.3(8)
C2 C1 C6 C5 -0.3(7)
N1 C1 C6 C5 -177.7(5)
C1 N1 C7 O1 2.6(7)
C1 N1 C7 C8 -178.6(4)
O1 C7 C8 C13 86.2(6)
N1 C7 C8 C13 -92.5(5)
O1 C7 C8 C9 -90.1(5)
N1 C7 C8 C9 91.1(5)
C13 C8 C9 C10 -0.4(7)
C7 C8 C9 C10 176.0(5)
C13 C8 C9 Cl2 178.2(4)
C7 C8 C9 Cl2 -5.3(6)
C8 C9 C10 C11 0.9(8)
Cl2 C9 C10 C11 -177.8(5)
C9 C10 C11 C12 -1.3(9)
C10 C11 C12 C13 1.2(10)
C9 C8 C13 C12 0.3(9)
C7 C8 C13 C12 -176.2(5)
C11 C12 C13 C8 -0.8(10)

loop_
_cod_related_entry_id
_cod_related_entry_database
_cod_related_entry_code
1 ChemSpider 307928
